data_4518287
loop_
_publ_author_name
'Maranda-Niedba\/la, Agnieszka'
'Krzy\.zewska, Klaudyna'
'Kotwica, Kamil'
'Sk\'orka, \/Lukasz'
'Drapa\/la, Jakub'
'Jarzembska, Katarzyna N.'
'Zag\'orska, Ma\/lgorzata'
'Pro\'n, Adam'
'Nowakowski, Robert'

_publ_section_title
;
 9,10-Anthraquinones Disubstituted with Linear Alkoxy Groups:
 Spectroscopy, Electrochemistry, and Peculiarities of Their 2D and 3D
 Supramolecular Organizations.
;
_journal_name_full 'Langmuir : the ACS journal of surfaces and colloids'
_journal_paper_doi 10.1021/acs.langmuir.0c02586
_journal_year 2020
_chemical_formula_moiety 'C26 H32 O4'
_chemical_formula_sum 'C26 H32 O4'
_chemical_formula_weight 408.51
_space_group_crystal_system triclinic
_space_group_IT_number 2
_space_group_name_Hall '-P 1'
_space_group_name_H-M_alt 'P -1'
_atom_sites_solution_hydrogens geom
_atom_sites_solution_primary dual
_audit_creation_date 2019-11-06
_audit_creation_method
;
Olex2 1.2
(compiled 2018.05.29 svn.r3508 for OlexSys, GUI svn.r5506)
;
_cell_angle_alpha 82.122(3)
_cell_angle_beta 93.736(4)
_cell_angle_gamma 94.110(3)
_cell_formula_units_Z 1
_cell_length_a 14.5145(6)
_cell_length_b 8.2297(3)
_cell_length_c 4.6059(2)
_cell_measurement_reflns_used 6103
_cell_measurement_temperature 100.00(10)
_cell_measurement_theta_max 75.2360
_cell_measurement_theta_min 3.0330
_cell_volume 542.73(4)
_computing_cell_refinement 'CrysAlisPro 1.171.40.55a (Rigaku OD, 2019)'
_computing_data_collection 'CrysAlisPro 1.171.40.55a (Rigaku OD, 2019)'
_computing_data_reduction 'CrysAlisPro 1.171.40.55a (Rigaku OD, 2019)'
_computing_molecular_graphics 'Olex2 (Dolomanov et al., 2009)'
_computing_publication_material 'Olex2 (Dolomanov et al., 2009)'
_computing_structure_refinement 'ShelXL (Sheldrick, 2015)'
_computing_structure_solution 'ShelXT (Sheldrick, 2015)'
_diffrn_ambient_environment N~2~
_diffrn_ambient_temperature 100.00(10)
_diffrn_detector 'CCD plate'
_diffrn_detector_area_resol_mean 5.2687
_diffrn_detector_type Atlas
_diffrn_measured_fraction_theta_full 0.996
_diffrn_measured_fraction_theta_max 0.976
_diffrn_measurement_details
;
List of Runs (angles in degrees, time in seconds):

  # Type    Start    End  Width  t~exp~   \w     \q     \k     \f   Frames
--------------------------------------------------------------------------
  1  \w   -115.00 -12.00   1.00    1.00    --  -42.68 -77.00 150.00  103
  2  \w    -96.00 -12.00   1.00    1.00    --  -42.68 125.00-120.00   84
  3  \w     21.00 113.00   1.00    1.00    --   42.68  38.00-180.00   92
  4  \w     32.00  81.00   1.00    1.00    --   42.68 -99.00-120.00   49
  5  \w    -28.00  64.00   1.00    1.00    --   42.68 -38.00   0.00   92
  6  \w     57.00 149.00   1.00    1.00    --  109.50  15.00  60.00   92
  7  \w     57.00 149.00   1.00    1.00    --  109.50  15.00 150.00   92
  8  \w     40.00 136.00   1.00    1.00    --  109.50 -61.00  30.00   96
  9  \w     40.00 133.00   1.00    1.00    --  109.50 -45.00-150.00   93
 10  \w     30.00 106.00   1.00    1.00    --  109.50 -94.00  30.00   76
 11  \w     54.00 112.00   1.00    1.00    --  109.50-125.00 -90.00   58
 12  \w     30.00 106.00   1.00    1.00    --  109.50 -94.00 150.00   76
 13  \w     86.00 149.00   1.00    1.00    --  109.50  30.00-150.00   63
 14  \w     54.00 112.00   1.00    1.00    --  109.50-125.00  30.00   58
 15  \w     40.00 133.00   1.00    1.00    --  109.50 -45.00 120.00   93
 16  \w     40.00 133.00   1.00    1.00    --  109.50 -45.00 -90.00   93
 17  \w     86.00 149.00   1.00    1.00    --  109.50  45.00  60.00   63
 18  \w     54.00 112.00   1.00    1.00    --  109.50-125.00 -30.00   58
 19  \w   -113.00 -17.00   1.00    1.00    --  -42.68 -57.00  30.00   96
 20  \w     32.00  81.00   1.00    1.00    --   42.68 -99.00 150.00   49
 21  \w     17.00 113.00   1.00    1.00    --   42.68  57.00 -30.00   96
 22  \w     21.00 113.00   1.00    1.00    --   42.68  38.00 -60.00   92
 23  \w     12.00 115.00   1.00    1.00    --   42.68  77.00   0.00  103
 24  \w     86.00 149.00   1.00    1.00    --  109.50  45.00-120.00   63
 25  \w     83.00 149.00   1.00    1.00    --  109.50  61.00 120.00   66
 26  \w     86.00 149.00   1.00    1.00    --  109.50  30.00 -60.00   63
 27  \w     83.00 149.00   1.00    1.00    --  109.50  61.00   0.00   66
 28  \w     79.00 149.00   1.00    1.00    --  109.50  77.00-120.00   70
 29  \w     83.00 149.00   1.00    1.00    --  109.50  61.00 150.00   66
 30  \w     83.00 149.00   1.00    1.00    --  109.50  61.00-150.00   66
 31  \w     79.00 149.00   1.00    1.00    --  109.50  77.00 -90.00   70
 32  \w     83.00 149.00   1.00    1.00    --  109.50  61.00  30.00   66
 33  \w     79.00 149.00   1.00    1.00    --  109.50  77.00 -60.00   70
 34  \w   -115.00 -12.00   1.00    1.00    --  -42.68 -77.00-150.00  103
 35  \w     32.00  81.00   1.00    1.00    --   42.68 -99.00  90.00   49
 36  \w    -28.00  64.00   1.00    1.00    --   42.68 -38.00 120.00   92
 37  \w     12.00 115.00   1.00    1.00    --   42.68  77.00  90.00  103
 38  \w     12.00 115.00   1.00    1.00    --   42.68  77.00-180.00  103
 39  \w     83.00 149.00   1.00    1.00    --  109.50  61.00  90.00   66
 40  \w     79.00 149.00   1.00    1.00    --  109.50  77.00   0.00   70
 41  \w     79.00 149.00   1.00    1.00    --  109.50  77.00 -30.00   70
 42  \w     83.00 149.00   1.00    1.00    --  109.50  61.00  60.00   66
 43  \w     83.00 149.00   1.00    1.00    --  109.50  61.00-120.00   66
 44  \w     86.00 149.00   1.00    1.00    --  109.50  45.00-150.00   63
 45  \w     79.00 149.00   1.00    1.00    --  109.50  77.00  30.00   70
 46  \w     79.00 149.00   1.00    1.00    --  109.50  77.00  90.00   70
 47  \w     79.00 149.00   1.00    1.00    --  109.50  77.00 120.00   70
 48  \w     79.00 149.00   1.00    1.00    --  109.50  77.00 150.00   70
 49  \w     17.00 113.00   1.00    1.00    --   42.68  57.00  60.00   96
 50  \w     21.00 113.00   1.00    1.00    --   42.68  38.00 -30.00   92
 51  \w    -42.00 128.00   1.00    1.00    --   42.68   0.00-180.00  170
 52  \w    -42.00 128.00   1.00    1.00    --   42.68   0.00-150.00  170
 53  \w     12.00 115.00   1.00    1.00    --   42.68  77.00 -30.00  103
 54  \w     83.00 149.00   1.00    1.00    --  109.50  61.00 -90.00   66
;
_diffrn_measurement_device 'four-circle diffractometer'
_diffrn_measurement_device_type 'SuperNova, Single source at offset/far, Atlas'
_diffrn_measurement_method '\w scans'
_diffrn_orient_matrix_type 'CrysAlisPro convention (1999,Acta A55,543-557)'
_diffrn_orient_matrix_UB_11 -0.1047907261
_diffrn_orient_matrix_UB_12 0.0136915392
_diffrn_orient_matrix_UB_13 0.0162057339
_diffrn_orient_matrix_UB_21 0.0194047820
_diffrn_orient_matrix_UB_22 0.1306865097
_diffrn_orient_matrix_UB_23 0.2095516417
_diffrn_orient_matrix_UB_31 0.0013191748
_diffrn_orient_matrix_UB_32 0.1363487277
_diffrn_orient_matrix_UB_33 -0.2649507876
_diffrn_radiation_monochromator mirror
_diffrn_radiation_probe x-ray
_diffrn_radiation_type CuK\a
_diffrn_radiation_wavelength 1.54184
_diffrn_reflns_av_R_equivalents 0.0673
_diffrn_reflns_av_unetI/netI 0.0678
_diffrn_reflns_Laue_measured_fraction_full 0.996
_diffrn_reflns_Laue_measured_fraction_max 0.976
_diffrn_reflns_limit_h_max 18
_diffrn_reflns_limit_h_min -18
_diffrn_reflns_limit_k_max 10
_diffrn_reflns_limit_k_min -10
_diffrn_reflns_limit_l_max 5
_diffrn_reflns_limit_l_min -5
_diffrn_reflns_number 12452
_diffrn_reflns_point_group_measured_fraction_full 0.996
_diffrn_reflns_point_group_measured_fraction_max 0.976
_diffrn_reflns_theta_full 67.684
_diffrn_reflns_theta_max 76.755
_diffrn_reflns_theta_min 3.057
_diffrn_source 'micro-focus sealed X-ray tube'
_diffrn_source_type 'SuperNova (Cu) X-ray Source'
_exptl_absorpt_coefficient_mu 0.659
_exptl_absorpt_correction_T_max 1.000
_exptl_absorpt_correction_T_min 0.390
_exptl_absorpt_correction_type gaussian
_exptl_absorpt_process_details
;
CrysAlisPro 1.171.40.55a (Rigaku Oxford Diffraction, 2019)
Numerical absorption correction based on gaussian integration over
			a multifaceted crystal model
Empirical absorption correction using spherical harmonics,
 implemented in SCALE3 ABSPACK scaling algorithm.
;
_exptl_crystal_colour 'clear yellow'
_exptl_crystal_colour_lustre clear
_exptl_crystal_colour_primary yellow
_exptl_crystal_density_diffrn 1.250
_exptl_crystal_description plate
_exptl_crystal_F_000 220
_exptl_crystal_size_max 0.399
_exptl_crystal_size_mid 0.1
_exptl_crystal_size_min 0.043
_refine_diff_density_max 0.395
_refine_diff_density_min -0.297
_refine_diff_density_rms 0.065
_refine_ls_extinction_method none
_refine_ls_goodness_of_fit_ref 1.149
_refine_ls_hydrogen_treatment constr
_refine_ls_matrix_type full
_refine_ls_number_parameters 137
_refine_ls_number_reflns 2239
_refine_ls_number_restraints 0
_refine_ls_restrained_S_all 1.149
_refine_ls_R_factor_all 0.0815
_refine_ls_R_factor_gt 0.0569
_refine_ls_shift/su_max 0.000
_refine_ls_shift/su_mean 0.000
_refine_ls_structure_factor_coef Fsqd
_refine_ls_weighting_details 'w=1/[\s^2^(Fo^2^)+(0.0952P)^2^+0.1091P] where P=(Fo^2^+2Fc^2^)/3'
_refine_ls_weighting_scheme calc
_refine_ls_wR_factor_gt 0.1555
_refine_ls_wR_factor_ref 0.1752
_reflns_Friedel_coverage 0.000
_reflns_number_gt 1769
_reflns_number_total 2239
_reflns_threshold_expression 'I > 2\s(I)'
_cod_data_source_file 2019_11_03_JD_AntOC6_100K_02_CCDC2004140.cif
_cod_data_source_block 2019_11_03_jd_antoc6_100k_02
_cod_database_code 4518287
_shelx_shelxl_version_number 2018/3
_chemical_oxdiff_formula 'C26 H32 O4'
_shelx_space_group_comment
;
The symmetry employed for this shelxl refinement is uniquely defined
by the following loop, which should always be used as a source of
symmetry information in preference to the above space-group names.
They are only intended as comments.
;
_shelx_estimated_absorpt_t_max 0.972
_shelx_estimated_absorpt_t_min 0.779
_reflns_odcompleteness_completeness 99.61
_reflns_odcompleteness_iscentric 1
_reflns_odcompleteness_theta 69.95
_olex2_refinement_description
;
1. Fixed Uiso
 At 1.2 times of:
  All C(H) groups, All C(H,H) groups
 At 1.5 times of:
  All C(H,H,H) groups
2.a Secondary CH2 refined with riding coordinates:
 C11(H11A,H11B), C10(H10A,H10B), C8(H8A,H8B), C9(H9A,H9B), C12(H12A,H12B)
2.b Aromatic/amide H refined with riding coordinates:
 C3(H3), C6(H6), C5(H5)
2.c Idealised Me refined as rotating group:
 C13(H13A,H13B,H13C)
;
_olex2_date_sample_data_collection 2019-11-03
_olex2_submission_special_instructions 'No special instructions were received'
_oxdiff_exptl_absorpt_empirical_details
;
Empirical correction (ABSPACK) includes:
- Absorption correction using spherical harmonics
- Frame scaling
;
_oxdiff_exptl_absorpt_empirical_full_max 5.215
_oxdiff_exptl_absorpt_empirical_full_min 0.364

loop_
_space_group_symop_operation_xyz
'x, y, z'
'-x, -y, -z'

loop_
_atom_site_label
_atom_site_type_symbol
_atom_site_fract_x
_atom_site_fract_y
_atom_site_fract_z
_atom_site_U_iso_or_equiv
_atom_site_adp_type
_atom_site_occupancy
_atom_site_site_symmetry_order
_atom_site_calc_flag
_atom_site_refinement_flags_posn
_atom_site_refinement_flags_adp
_atom_site_refinement_flags_occupancy
_atom_site_disorder_assembly
_atom_site_disorder_group
O2 O 0.21452(7) 0.30941(14) 0.6800(3) 0.0252(3) Uani 1 1 d . . . . .
C11 C 0.41963(10) 0.6924(2) 0.8701(4) 0.0253(4) Uani 1 1 d . . . . .
H11A H 0.396784 0.783994 0.949847 0.030 Uiso 1 1 calc R . . . .
H11B H 0.438528 0.612249 1.033724 0.030 Uiso 1 1 calc R . . . .
C10 C 0.34142(10) 0.6142(2) 0.6874(4) 0.0242(4) Uani 1 1 d . . . . .
H10A H 0.363029 0.517901 0.619479 0.029 Uiso 1 1 calc R . . . .
H10B H 0.325720 0.691625 0.515913 0.029 Uiso 1 1 calc R . . . .
C7 C 0.07870(10) -0.0363(2) 0.2001(4) 0.0206(4) Uani 1 1 d . . . . .
C4 C 0.16601(10) 0.2034(2) 0.5187(4) 0.0227(4) Uani 1 1 d . . . . .
C2 C 0.04691(10) 0.1216(2) 0.1698(4) 0.0204(4) Uani 1 1 d . . . . .
C3 C 0.08944(10) 0.2422(2) 0.3292(4) 0.0222(4) Uani 1 1 d . . . . .
H3 H 0.067052 0.346460 0.309104 0.027 Uiso 1 1 calc R . . . .
C8 C 0.18083(10) 0.4703(2) 0.6841(4) 0.0233(4) Uani 1 1 d . . . . .
H8A H 0.122453 0.460960 0.778130 0.028 Uiso 1 1 calc R . . . .
H8B H 0.171741 0.526201 0.485841 0.028 Uiso 1 1 calc R . . . .
C6 C 0.15541(10) -0.0726(2) 0.3938(4) 0.0234(4) Uani 1 1 d . . . . .
H6 H 0.177353 -0.177311 0.416615 0.028 Uiso 1 1 calc R . . . .
C9 C 0.25430(10) 0.5637(2) 0.8564(4) 0.0241(4) Uani 1 1 d . . . . .
H9A H 0.271067 0.495456 1.038347 0.029 Uiso 1 1 calc R . . . .
H9B H 0.228801 0.661439 0.906033 0.029 Uiso 1 1 calc R . . . .
C5 C 0.19852(11) 0.0451(2) 0.5502(4) 0.0236(4) Uani 1 1 d . . . . .
H5 H 0.249412 0.019576 0.677370 0.028 Uiso 1 1 calc R . . . .
C12 C 0.50357(11) 0.7535(2) 0.6939(4) 0.0304(4) Uani 1 1 d . . . . .
H12A H 0.485308 0.837991 0.536682 0.036 Uiso 1 1 calc R . . . .
H12B H 0.524190 0.663230 0.605007 0.036 Uiso 1 1 calc R . . . .
C13 C 0.58406(12) 0.8233(3) 0.8785(5) 0.0359(5) Uani 1 1 d . . . . .
H13A H 0.633949 0.862691 0.755088 0.054 Uiso 1 1 calc GR . . . .
H13B H 0.604771 0.738808 1.028244 0.054 Uiso 1 1 calc GR . . . .
H13C H 0.564143 0.912453 0.968255 0.054 Uiso 1 1 calc GR . . . .
O1 O -0.06001(7) 0.30618(14) -0.0746(3) 0.0262(3) Uani 1 1 d . . . . .
C1 C -0.03343(10) 0.1664(2) -0.0387(4) 0.0215(4) Uani 1 1 d . . . . .

loop_
_atom_site_aniso_label
_atom_site_aniso_U_11
_atom_site_aniso_U_22
_atom_site_aniso_U_33
_atom_site_aniso_U_23
_atom_site_aniso_U_13
_atom_site_aniso_U_12
O2 0.0279(6) 0.0178(7) 0.0307(7) -0.0085(5) -0.0019(5) 0.0002(5)
C11 0.0268(8) 0.0216(9) 0.0287(10) -0.0082(8) 0.0032(7) -0.0004(6)
C10 0.0261(8) 0.0203(9) 0.0275(9) -0.0073(7) 0.0036(7) 0.0000(6)
C7 0.0220(7) 0.0178(9) 0.0227(9) -0.0044(7) 0.0060(6) -0.0007(6)
C4 0.0247(7) 0.0189(9) 0.0255(9) -0.0069(7) 0.0063(6) -0.0044(6)
C2 0.0216(7) 0.0190(9) 0.0215(9) -0.0042(7) 0.0059(6) -0.0007(6)
C3 0.0247(8) 0.0174(9) 0.0259(9) -0.0055(7) 0.0073(6) -0.0001(6)
C8 0.0254(8) 0.0175(9) 0.0281(10) -0.0066(7) 0.0026(6) -0.0004(6)
C6 0.0258(8) 0.0171(9) 0.0283(9) -0.0042(7) 0.0045(6) 0.0027(6)
C9 0.0259(8) 0.0223(9) 0.0259(9) -0.0094(7) 0.0032(6) -0.0004(6)
C5 0.0229(7) 0.0220(10) 0.0259(9) -0.0031(7) 0.0015(6) 0.0019(6)
C12 0.0285(8) 0.0288(10) 0.0340(11) -0.0049(8) 0.0053(7) -0.0019(7)
C13 0.0272(8) 0.0347(11) 0.0453(12) -0.0054(9) 0.0046(8) -0.0046(7)
O1 0.0287(6) 0.0176(7) 0.0332(7) -0.0074(5) -0.0014(5) 0.0038(5)
C1 0.0234(7) 0.0169(9) 0.0253(9) -0.0052(7) 0.0070(6) -0.0003(6)

loop_
_atom_type_symbol
_atom_type_description
_atom_type_scat_dispersion_real
_atom_type_scat_dispersion_imag
_atom_type_scat_source
C C 0.0181 0.0091 'International Tables Vol C Tables 4.2.6.8 and 6.1.1.4'
H H 0.0000 0.0000 'International Tables Vol C Tables 4.2.6.8 and 6.1.1.4'
O O 0.0492 0.0322 'International Tables Vol C Tables 4.2.6.8 and 6.1.1.4'

loop_
_exptl_crystal_face_index_h
_exptl_crystal_face_index_k
_exptl_crystal_face_index_l
_exptl_crystal_face_perp_dist
9 0 0 0.0214
0 0 -3 0.2006
-9 0 0 0.0214
-1 -5 0 0.0766
0 4 -2 0.1169
0 -2 3 0.1435
1 5 0 0.0221

loop_
_geom_angle_atom_site_label_1
_geom_angle_atom_site_label_2
_geom_angle_atom_site_label_3
_geom_angle
_geom_angle_site_symmetry_1
_geom_angle_site_symmetry_3
_geom_angle_publ_flag
C4 O2 C8 118.98(12) . . ?
C12 C11 C10 112.92(14) . . ?
C11 C10 C9 113.28(13) . . ?
C2 C7 C6 118.63(14) . . ?
C2 C7 C1 122.18(15) . 2 ?
C6 C7 C1 119.19(15) . 2 ?
O2 C4 C3 124.80(15) . . ?
O2 C4 C5 115.10(14) . . ?
C3 C4 C5 120.09(14) . . ?
C7 C2 C3 121.37(16) . . ?
C7 C2 C1 120.33(14) . . ?
C3 C2 C1 118.29(15) . . ?
C4 C3 C2 118.92(16) . . ?
O2 C8 C9 106.07(12) . . ?
C5 C6 C7 120.69(16) . . ?
C8 C9 C10 112.86(13) . . ?
C6 C5 C4 120.30(16) . . ?
C11 C12 C13 113.28(15) . . ?
C7 C1 C2 117.45(14) 2 . ?
O1 C1 C7 121.61(15) . 2 ?
O1 C1 C2 120.94(14) . . ?

loop_
_geom_bond_atom_site_label_1
_geom_bond_atom_site_label_2
_geom_bond_distance
_geom_bond_site_symmetry_2
_geom_bond_publ_flag
O2 C4 1.3527(18) . ?
O2 C8 1.4466(18) . ?
C11 C10 1.526(2) . ?
C11 C12 1.525(2) . ?
C10 C9 1.530(2) . ?
C7 C2 1.396(2) . ?
C7 C6 1.403(2) . ?
C7 C1 1.478(2) 2 ?
C4 C3 1.395(2) . ?
C4 C5 1.403(2) . ?
C2 C3 1.399(2) . ?
C2 C1 1.496(2) . ?
C8 C9 1.516(2) . ?
C6 C5 1.377(2) . ?
C12 C13 1.525(2) . ?
O1 C1 1.2255(19) . ?

loop_
_exptl_oxdiff_crystal_face_indexfrac_h
_exptl_oxdiff_crystal_face_indexfrac_k
_exptl_oxdiff_crystal_face_indexfrac_l
_exptl_oxdiff_crystal_face_x
_exptl_oxdiff_crystal_face_y
_exptl_oxdiff_crystal_face_z
9.3857 -0.4744 -0.4534 -0.9974 0.0251 0.0678
-0.3347 -0.3878 -2.9696 -0.0184 -0.6795 0.7335
-9.3857 0.4744 0.4534 0.9974 -0.0251 -0.0678
-0.5150 -5.2253 0.1108 -0.0158 -0.6697 -0.7425
0.1930 3.7296 -1.8322 0.0011 0.1072 0.9942
0.0223 -2.2602 2.5092 0.0074 0.2309 -0.9730
0.5180 5.2320 -0.0871 0.0159 0.6755 0.7371
